data_7150570
loop_
_publ_author_name
'Davies, Stephen G.'
'Durbin, Matthew J.'
'Goddard, Euan C.'
'Kelly, Peter M.'
'Kurosawa, Wataru'
'Lee, James A.'
'Nicholson, Rebecca L.'
'Price, Paul D.'
'Roberts, Paul M.'
'Russell, Angela J.'
'Scott, Philip M.'
'Smith, Andrew D.'

_publ_section_title
;
 Doubly diastereoselective conjugate addition of homochiral lithium
 amides to homochiral \a,\b-unsaturated esters containing cis- and
 trans-dioxolane units
;
_journal_issue 4
_journal_name_full 'Organic &amp; Biomolecular Chemistry'
_journal_page_first 761
_journal_page_last 776
_journal_paper_doi 10.1039/B818298a
_journal_volume 7
_journal_year 2009
_chemical_absolute_configuration unk
_chemical_formula_moiety 'C29 H39 N1 O4'
_chemical_formula_sum 'C29 H39 N O4'
_chemical_formula_weight 465.63
_space_group_IT_number 19
_symmetry_cell_setting orthorhombic
_symmetry_Int_Tables_number 19
_symmetry_space_group_name_Hall 'P 2ac 2ab'
_symmetry_space_group_name_H-M 'P 21 21 21'
_cell_angle_alpha 90
_cell_angle_beta 90
_cell_angle_gamma 90
_cell_formula_units_Z 4
_cell_length_a 11.5712(2)
_cell_length_b 13.9737(2)
_cell_length_c 17.0380(2)
_cell_measurement_reflns_used 3420
_cell_measurement_temperature 190
_cell_measurement_theta_max 27
_cell_measurement_theta_min 5
_cell_volume 2754.92(7)
_computing_cell_refinement
;
Denzo/Scalepack (Otwinowski & Minor, 1996)
;
_computing_data_collection
;
COLLECT (Nonius BV, 1997)
;
_computing_data_reduction
;
Denzo/Scalepack (Otwinowski & Minor, 1996)
;
_computing_structure_solution
;
SIR92 (Altomare et al, 1994)
;
_diffrn_ambient_temperature 190
_diffrn_measured_fraction_theta_full 0.989
_diffrn_measured_fraction_theta_max 0.987
_diffrn_measurement_device_type
;
Enraf Nonius Kappa CCD
;
_diffrn_measurement_method \w
_diffrn_radiation_monochromator graphite
_diffrn_radiation_type 'Mo K\a'
_diffrn_radiation_wavelength 0.71073
_diffrn_reflns_av_R_equivalents 0.01
_diffrn_reflns_limit_h_max 15
_diffrn_reflns_limit_h_min -14
_diffrn_reflns_limit_k_max 18
_diffrn_reflns_limit_k_min -18
_diffrn_reflns_limit_l_max 22
_diffrn_reflns_limit_l_min -22
_diffrn_reflns_number 6213
_diffrn_reflns_theta_full 27.269
_diffrn_reflns_theta_max 27.475
_diffrn_reflns_theta_min 5.164
_diffrn_standards_decay_% 0.00
_diffrn_standards_interval_count 0
_diffrn_standards_interval_time 0
_diffrn_standards_number 0
_exptl_absorpt_coefficient_mu 0.074
_exptl_absorpt_correction_T_max 0.99
_exptl_absorpt_correction_T_min 0.99
_exptl_absorpt_correction_type multi-scan
_exptl_absorpt_process_details
;
Denzo/Scalepack (Otwinowski & Minor, 1996)
;
_exptl_crystal_colour ' colourless '
_exptl_crystal_density_diffrn 1.123
_exptl_crystal_density_meas ?
_exptl_crystal_description ' block '
_exptl_crystal_F_000 1008.000
_exptl_crystal_size_max 0.20
_exptl_crystal_size_mid 0.20
_exptl_crystal_size_min 0.20
_refine_diff_density_max 0.16
_refine_diff_density_min -0.13
_refine_ls_extinction_method None
_refine_ls_goodness_of_fit_ref 1.0881
_refine_ls_number_parameters 307
_refine_ls_number_reflns 2932
_refine_ls_R_factor_all 0.0408
_refine_ls_R_factor_gt 0.0321
_refine_ls_shift/su_max 0.000495
_refine_ls_structure_factor_coef F
_refine_ls_weighting_details
;
Method = Prince modified Chebychev polynomial, (Watkin, 1994)
W = [weight] * [1-(deltaF/6*sigmaF)^2]^2

1.12 0.464 0.724
;
_refine_ls_weighting_scheme calc
_refine_ls_wR_factor_all 0.0465
_refine_ls_wR_factor_gt 0.0396
_refine_ls_wR_factor_ref 0.0396
_reflns_limit_h_max 15
_reflns_limit_h_min 0
_reflns_limit_k_max 18
_reflns_limit_k_min 0
_reflns_limit_l_max 22
_reflns_limit_l_min 0
_reflns_number_gt 2932
_reflns_number_total 3491
_reflns_threshold_expression I>3.00u(I)
_cod_data_source_file B818298a.txt
_cod_data_source_block CRYSTALS_cif
_cod_original_formula_sum 'C29 H39 N1 O4'
_cod_database_code 7150570

loop_
_symmetry_equiv_pos_as_xyz
x,y,z
x+1/2,-y+1/2,-z
-x,y+1/2,-z+1/2
-x+1/2,-y,z+1/2

loop_
_atom_site_label
_atom_site_type_symbol
_atom_site_fract_x
_atom_site_fract_y
_atom_site_fract_z
_atom_site_U_iso_or_equiv
_atom_site_occupancy
_atom_site_adp_type
_atom_site_attached_hydrogens
C1 C 1.09766(12) 0.0932(1) 0.91670(8) 0.0252 1.0000 Uani .
C2 C 1.14396(12) 0.1925(1) 0.93940(8) 0.0247 1.0000 Uani .
C3 C 1.26054(13) 0.19177(12) 0.98505(8) 0.0296 1.0000 Uani .
O4 O 1.3205(1) 0.27345(9) 0.95443(8) 0.0419 1.0000 Uani .
C5 C 1.24926(15) 0.31994(12) 0.89691(9) 0.0352 1.0000 Uani .
O6 O 1.1711(1) 0.24751(8) 0.87155(6) 0.0327 1.0000 Uani .
C7 C 1.18797(18) 0.40381(12) 0.93411(11) 0.0444 1.0000 Uani .
C8 C 1.3231(2) 0.34897(18) 0.82821(13) 0.0609 1.0000 Uani .
C9 C 1.33546(14) 0.10585(13) 0.9734(1) 0.0365 1.0000 Uani .
C10 C 1.37194(19) 0.05109(18) 1.03126(15) 0.0594 1.0000 Uani .
N11 N 1.0099(1) 0.09077(9) 0.85424(7) 0.0272 1.0000 Uani .
C12 C 1.05493(13) 0.10235(12) 0.77305(8) 0.0309 1.0000 Uani .
C13 C 1.15647(14) 0.03683(12) 0.75731(9) 0.0318 1.0000 Uani .
C14 C 1.25594(15) 0.07247(14) 0.7219(1) 0.0397 1.0000 Uani .
C15 C 1.34795(16) 0.01132(17) 0.70446(12) 0.0506 1.0000 Uani .
C16 C 1.34161(18) -0.08455(17) 0.72289(12) 0.0539 1.0000 Uani .
C17 C 1.2428(2) -0.12030(15) 0.75848(12) 0.0537 1.0000 Uani .
C18 C 1.15056(17) -0.06006(13) 0.7745(1) 0.0435 1.0000 Uani .
C19 C 0.96016(16) 0.08029(17) 0.7129(1) 0.0479 1.0000 Uani .
C20 C 0.90962(12) 0.15226(11) 0.86862(9) 0.0294 1.0000 Uani .
C21 C 0.79404(12) 0.10196(12) 0.85836(8) 0.0284 1.0000 Uani .
C22 C 0.78337(14) 0.00366(12) 0.8683(1) 0.0352 1.0000 Uani .
C23 C 0.67582(16) -0.04040(13) 0.86397(11) 0.0415 1.0000 Uani .
C24 C 0.57776(15) 0.01278(16) 0.84940(12) 0.0449 1.0000 Uani .
C25 C 0.58748(15) 0.11052(16) 0.83857(12) 0.0465 1.0000 Uani .
C26 C 0.69480(14) 0.15474(13) 0.8434(1) 0.0358 1.0000 Uani .
C27 C 1.05004(14) 0.04752(12) 0.99213(9) 0.0311 1.0000 Uani .
C28 C 1.03597(15) -0.05989(12) 0.9875(1) 0.0349 1.0000 Uani .
O29 O 0.9404(1) -0.08694(8) 1.02607(7) 0.0376 1.0000 Uani .
C30 C 0.90812(19) -0.18900(13) 1.03524(13) 0.0493 1.0000 Uani .
C31 C 0.8954(3) -0.23723(16) 0.95627(17) 0.0748 1.0000 Uani .
C32 C 0.7924(2) -0.18209(17) 1.07587(19) 0.0720 1.0000 Uani .
C33 C 0.9965(2) -0.23841(17) 1.08626(19) 0.0748 1.0000 Uani .
O34 O 1.10308(14) -0.1134(1) 0.95646(9) 0.0579 1.0000 Uani .
H11 H 1.1633 0.0554 0.8928 0.0316 1.0000 Uiso .
H21 H 1.0789 0.2193 0.9724 0.0319 1.0000 Uiso .
H31 H 1.2427 0.1924 1.0428 0.0355 1.0000 Uiso .
H71 H 1.1374 0.4368 0.8942 0.0557 1.0000 Uiso .
H72 H 1.2449 0.4515 0.9551 0.0557 1.0000 Uiso .
H73 H 1.1370 0.3819 0.9787 0.0557 1.0000 Uiso .
H81 H 1.2745 0.3820 0.7871 0.0765 1.0000 Uiso .
H82 H 1.3860 0.3939 0.8449 0.0765 1.0000 Uiso .
H83 H 1.3597 0.2910 0.8032 0.0765 1.0000 Uiso .
H91 H 1.3579 0.0875 0.9183 0.0481 1.0000 Uiso .
H101 H 1.3517 0.0681 1.0876 0.0708 1.0000 Uiso .
H102 H 1.4232 -0.0054 1.0217 0.0708 1.0000 Uiso .
H121 H 1.0833 0.1708 0.7676 0.0386 1.0000 Uiso .
H141 H 1.2612 0.1427 0.7092 0.0511 1.0000 Uiso .
H151 H 1.4197 0.0381 0.6781 0.0639 1.0000 Uiso .
H161 H 1.4082 -0.1287 0.7109 0.0661 1.0000 Uiso .
H171 H 1.2388 -0.1903 0.7718 0.0639 1.0000 Uiso .
H181 H 1.0770 -0.0869 0.7991 0.0542 1.0000 Uiso .
H191 H 0.9887 0.0883 0.6580 0.0578 1.0000 Uiso .
H192 H 0.9324 0.0122 0.7198 0.0578 1.0000 Uiso .
H193 H 0.8917 0.1240 0.7211 0.0578 1.0000 Uiso .
H201 H 0.9135 0.1778 0.9235 0.0386 1.0000 Uiso .
H202 H 0.9115 0.2077 0.8309 0.0386 1.0000 Uiso .
H221 H 0.8538 -0.0367 0.8788 0.0448 1.0000 Uiso .
H231 H 0.6704 -0.1110 0.8720 0.0507 1.0000 Uiso .
H241 H 0.5006 -0.0212 0.8455 0.0539 1.0000 Uiso .
H251 H 0.5168 0.1502 0.8264 0.0587 1.0000 Uiso .
H261 H 0.7008 0.2264 0.8356 0.0445 1.0000 Uiso .
H271 H 1.1047 0.0633 1.0369 0.0398 1.0000 Uiso .
H272 H 0.9729 0.0768 1.0043 0.0398 1.0000 Uiso .
H311 H 0.8750 -0.3060 0.9600 0.0949 1.0000 Uiso .
H312 H 0.9726 -0.2331 0.9252 0.0949 1.0000 Uiso .
H313 H 0.8361 -0.2037 0.9220 0.0949 1.0000 Uiso .
H321 H 0.7616 -0.2476 1.0869 0.0914 1.0000 Uiso .
H322 H 0.8032 -0.1480 1.1283 0.0914 1.0000 Uiso .
H323 H 0.7370 -0.1452 1.0437 0.0914 1.0000 Uiso .
H331 H 0.9740 -0.3078 1.0927 0.0869 1.0000 Uiso .
H332 H 0.9987 -0.2076 1.1391 0.0869 1.0000 Uiso .
H333 H 1.0739 -0.2347 1.0611 0.0869 1.0000 Uiso .

loop_
_atom_site_aniso_label
_atom_site_aniso_U_11
_atom_site_aniso_U_22
_atom_site_aniso_U_33
_atom_site_aniso_U_23
_atom_site_aniso_U_13
_atom_site_aniso_U_12
C1 0.0230(6) 0.0281(7) 0.0246(6) -0.0026(5) 0.0020(5) -0.0002(6)
C2 0.0220(6) 0.0289(7) 0.0233(6) -0.0010(5) -0.0002(5) -0.0006(6)
C3 0.0257(7) 0.0364(8) 0.0268(6) -0.0007(6) -0.0033(6) -0.0029(6)
O4 0.0318(6) 0.0369(6) 0.0570(7) 0.0099(5) -0.0152(6) -0.0099(5)
C5 0.0347(8) 0.0360(8) 0.0350(7) 0.0043(6) -0.0059(7) -0.0100(7)
O6 0.0352(6) 0.0360(6) 0.0269(5) 0.0027(4) -0.0036(4) -0.0103(5)
C7 0.054(1) 0.0299(8) 0.049(1) 0.0045(7) -0.0107(9) -0.0023(8)
C8 0.0646(13) 0.0650(13) 0.0533(11) 0.007(1) 0.0129(11) -0.0273(12)
C9 0.0248(7) 0.0401(8) 0.0444(8) 0.0041(7) -0.0037(7) -0.0005(7)
C10 0.0461(11) 0.0578(13) 0.0743(14) 0.0224(11) -0.014(1) 0.005(1)
N11 0.0207(5) 0.0338(6) 0.0272(6) -0.0060(5) 0.0010(5) -0.0001(5)
C12 0.0279(7) 0.0389(8) 0.0258(7) -0.0052(6) 0.0003(6) -0.0025(7)
C13 0.0309(7) 0.0389(8) 0.0256(6) -0.0094(6) 0.0017(6) -0.0021(7)
C14 0.0327(8) 0.052(1) 0.0347(8) -0.0114(7) 0.0036(7) -0.0096(8)
C15 0.0303(8) 0.0722(14) 0.049(1) -0.020(1) 0.0065(8) -0.0063(9)
C16 0.043(1) 0.0670(13) 0.0515(11) -0.021(1) 0.0025(9) 0.015(1)
C17 0.0694(14) 0.046(1) 0.046(1) -0.0113(8) 0.009(1) 0.013(1)
C18 0.050(1) 0.0415(9) 0.0392(8) -0.0101(7) 0.0139(8) -0.0015(8)
C19 0.0381(9) 0.0746(13) 0.0310(8) -0.0127(8) -0.0054(7) -0.001(1)
C20 0.0218(6) 0.0312(7) 0.0352(7) -0.0047(6) 0.0002(6) -0.0009(6)
C21 0.0241(6) 0.0373(7) 0.0239(6) -0.0039(6) 0.0008(5) -0.0020(6)
C22 0.0280(7) 0.0354(8) 0.0421(8) -0.0023(7) -0.0026(7) -0.0019(7)
C23 0.0375(8) 0.0412(9) 0.0459(9) -0.0028(8) -0.0004(8) -0.0105(8)
C24 0.0277(8) 0.0599(12) 0.0470(9) -0.0025(9) -0.0013(7) -0.0133(8)
C25 0.0237(8) 0.0645(12) 0.051(1) 0.0096(9) -0.0036(7) 0.0014(8)
C26 0.0279(7) 0.0413(8) 0.0383(8) 0.0035(7) -0.0015(7) -0.0003(7)
C27 0.0332(7) 0.0301(7) 0.0301(7) -0.0005(6) 0.0069(6) -0.0021(7)
C28 0.0362(8) 0.0321(8) 0.0364(8) 0.0044(6) 0.0044(7) 0.0034(7)
O29 0.0380(6) 0.0268(5) 0.0479(6) 0.0070(5) 0.0060(5) -0.0008(5)
C30 0.052(1) 0.0255(8) 0.0707(12) 0.0128(8) 0.000(1) -0.0048(8)
C31 0.104(2) 0.033(1) 0.0876(17) -0.0037(11) -0.0087(17) -0.0116(13)
C32 0.0590(13) 0.0477(12) 0.109(2) 0.0181(13) 0.0177(15) -0.0149(11)
C33 0.0744(16) 0.0458(12) 0.104(2) 0.0356(13) -0.0096(16) -0.0007(12)
O34 0.0636(9) 0.0350(6) 0.075(1) 0.0037(7) 0.0284(8) 0.0121(7)

loop_
_atom_type_symbol
_atom_type_scat_dispersion_real
_atom_type_scat_dispersion_imag
_atom_type_scat_Cromer_Mann_a1
_atom_type_scat_Cromer_Mann_b1
_atom_type_scat_Cromer_Mann_a2
_atom_type_scat_Cromer_Mann_b2
_atom_type_scat_Cromer_Mann_a3
_atom_type_scat_Cromer_Mann_b3
_atom_type_scat_Cromer_Mann_a4
_atom_type_scat_Cromer_Mann_b4
_atom_type_scat_Cromer_Mann_c
_atom_type_scat_source
'C ' 0.0033 0.0016 2.3100 20.8439 1.0200 10.2075 1.5886 0.5687 0.8650 51.6512 0.2156 International_Tables_Vol_IV_Table_2.2B
'H ' 0.0000 0.0000 0.4930 10.5109 0.3229 26.1257 0.1402 3.1424 0.0408 57.7998 0.0030 International_Tables_Vol_IV_Table_2.2B
'N ' 0.0061 0.0033 12.2126 0.0057 3.1322 9.8933 2.0125 28.9975 1.1663 0.5826 -11.5290 International_Tables_Vol_IV_Table_2.2B
'O ' 0.0106 0.0060 3.0485 13.2771 2.2868 5.7011 1.5463 0.3239 0.8670 32.9089 0.2508 International_Tables_Vol_IV_Table_2.2B

loop_
_geom_angle_atom_site_label_1
_geom_angle_site_symmetry_1
_geom_angle_atom_site_label_2
_geom_angle_site_symmetry_2
_geom_angle_atom_site_label_3
_geom_angle_site_symmetry_3
_geom_angle
_geom_angle_publ_flag
C2 . C1 . N11 . 116.35(12) yes
C2 . C1 . C27 . 106.84(11) yes
N11 . C1 . C27 . 110.35(12) yes
C2 . C1 . H11 . 108.196 no
N11 . C1 . H11 . 102.382 no
C27 . C1 . H11 . 112.845 no
C1 . C2 . C3 . 114.96(12) yes
C1 . C2 . O6 . 111.11(11) yes
C3 . C2 . O6 . 102.58(11) yes
C1 . C2 . H21 . 102.422 no
C3 . C2 . H21 . 111.689 no
O6 . C2 . H21 . 114.542 no
C2 . C3 . O4 . 103.42(11) yes
C2 . C3 . C9 . 116.21(13) yes
O4 . C3 . C9 . 108.10(12) yes
C2 . C3 . H31 . 108.122 no
O4 . C3 . H31 . 116.618 no
C9 . C3 . H31 . 104.851 no
C3 . O4 . C5 . 109.32(11) yes
O4 . C5 . O6 . 104.47(13) yes
O4 . C5 . C7 . 109.53(14) yes
O6 . C5 . C7 . 112.40(14) yes
O4 . C5 . C8 . 109.08(16) yes
O6 . C5 . C8 . 108.42(14) yes
C7 . C5 . C8 . 112.59(16) yes
C2 . O6 . C5 . 106.12(11) yes
C5 . C7 . H71 . 110.118 no
C5 . C7 . H72 . 110.898 no
H71 . C7 . H72 . 108.535 no
C5 . C7 . H73 . 110.777 no
H71 . C7 . H73 . 107.945 no
H72 . C7 . H73 . 108.482 no
C5 . C8 . H81 . 110.270 no
C5 . C8 . H82 . 111.113 no
H81 . C8 . H82 . 108.369 no
C5 . C8 . H83 . 110.561 no
H81 . C8 . H83 . 107.896 no
H82 . C8 . H83 . 108.537 no
C3 . C9 . C10 . 123.62(19) yes
C3 . C9 . H91 . 118.501 no
C10 . C9 . H91 . 117.862 no
C9 . C10 . H101 . 119.773 no
C9 . C10 . H102 . 121.750 no
H101 . C10 . H102 . 118.390 no
C1 . N11 . C12 . 115.40(11) yes
C1 . N11 . C20 . 114.34(11) yes
C12 . N11 . C20 . 111.67(12) yes
N11 . C12 . C13 . 111.77(13) yes
N11 . C12 . C19 . 110.46(13) yes
C13 . C12 . C19 . 108.39(13) yes
N11 . C12 . H121 . 107.539 no
C13 . C12 . H121 . 107.632 no
C19 . C12 . H121 . 111.040 no
C12 . C13 . C14 . 120.16(15) yes
C12 . C13 . C18 . 120.98(16) yes
C14 . C13 . C18 . 118.80(17) yes
C13 . C14 . C15 . 120.25(18) yes
C13 . C14 . H141 . 119.519 no
C15 . C14 . H141 . 120.228 no
C14 . C15 . C16 . 120.35(18) yes
C14 . C15 . H151 . 119.451 no
C16 . C15 . H151 . 120.195 no
C15 . C16 . C17 . 119.58(18) yes
C15 . C16 . H161 . 120.562 no
C17 . C16 . H161 . 119.856 no
C16 . C17 . C18 . 120.14(19) yes
C16 . C17 . H171 . 119.180 no
C18 . C17 . H171 . 120.677 no
C13 . C18 . C17 . 120.85(18) yes
C13 . C18 . H181 . 119.164 no
C17 . C18 . H181 . 119.988 no
C12 . C19 . H191 . 111.527 no
C12 . C19 . H192 . 109.816 no
H191 . C19 . H192 . 108.626 no
C12 . C19 . H193 . 110.355 no
H191 . C19 . H193 . 108.695 no
H192 . C19 . H193 . 107.724 no
N11 . C20 . C21 . 113.99(12) yes
N11 . C20 . H201 . 109.254 no
C21 . C20 . H201 . 108.136 no
N11 . C20 . H202 . 109.083 no
C21 . C20 . H202 . 107.523 no
H201 . C20 . H202 . 108.727 no
C20 . C21 . C22 . 121.40(14) yes
C20 . C21 . C26 . 120.20(14) yes
C22 . C21 . C26 . 118.29(15) yes
C21 . C22 . C23 . 120.72(16) yes
C21 . C22 . H221 . 120.198 no
C23 . C22 . H221 . 119.077 no
C22 . C23 . C24 . 120.49(16) yes
C22 . C23 . H231 . 119.144 no
C24 . C23 . H231 . 120.364 no
C23 . C24 . C25 . 119.30(16) yes
C23 . C24 . H241 . 118.946 no
C25 . C24 . H241 . 121.735 no
C24 . C25 . C26 . 120.26(17) yes
C24 . C25 . H251 . 120.295 no
C26 . C25 . H251 . 119.438 no
C21 . C26 . C25 . 120.93(17) yes
C21 . C26 . H261 . 119.511 no
C25 . C26 . H261 . 119.561 no
C1 . C27 . C28 . 114.03(13) yes
C1 . C27 . H271 . 108.326 no
C28 . C27 . H271 . 108.825 no
C1 . C27 . H272 . 108.825 no
C28 . C27 . H272 . 108.644 no
H271 . C27 . H272 . 108.031 no
C27 . C28 . O29 . 110.05(14) yes
C27 . C28 . O34 . 124.86(16) yes
O29 . C28 . O34 . 125.02(16) yes
C28 . O29 . C30 . 122.04(14) yes
O29 . C30 . C31 . 111.07(17) yes
O29 . C30 . C32 . 102.12(16) yes
C31 . C30 . C32 . 110.5(2) yes
O29 . C30 . C33 . 109.28(17) yes
C31 . C30 . C33 . 112.0(2) yes
C32 . C30 . C33 . 111.5(2) yes
C30 . C31 . H311 . 113.469 no
C30 . C31 . H312 . 110.164 no
H311 . C31 . H312 . 106.951 no
C30 . C31 . H313 . 111.849 no
H311 . C31 . H313 . 108.819 no
H312 . C31 . H313 . 105.146 no
C30 . C32 . H321 . 110.088 no
C30 . C32 . H322 . 108.833 no
H321 . C32 . H322 . 107.889 no
C30 . C32 . H323 . 110.709 no
H321 . C32 . H323 . 110.492 no
H322 . C32 . H323 . 108.758 no
C30 . C33 . H331 . 109.098 no
C30 . C33 . H332 . 109.815 no
H331 . C33 . H332 . 108.810 no
C30 . C33 . H333 . 109.806 no
H331 . C33 . H333 . 109.202 no
H332 . C33 . H333 . 110.085 no

loop_
_geom_bond_atom_site_label_1
_geom_bond_site_symmetry_1
_geom_bond_atom_site_label_2
_geom_bond_site_symmetry_2
_geom_bond_distance
_geom_bond_publ_flag
C1 . C2 . 1.536(2) yes
C1 . N11 . 1.4710(18) yes
C1 . C27 . 1.537(2) yes
C1 . H11 . 1.011 no
C2 . C3 . 1.5571(19) yes
C2 . O6 . 1.4233(17) yes
C2 . H21 . 1.011 no
C3 . O4 . 1.434(2) yes
C3 . C9 . 1.494(2) yes
C3 . H31 . 1.006 no
O4 . C5 . 1.436(2) yes
C5 . O6 . 1.4241(19) yes
C5 . C7 . 1.509(3) yes
C5 . C8 . 1.505(3) yes
C7 . H71 . 1.009 no
C7 . H72 . 1.002 no
C7 . H73 . 1.010 no
C8 . H81 . 1.011 no
C8 . H82 . 1.003 no
C8 . H83 . 1.009 no
C9 . C10 . 1.317(3) yes
C9 . H91 . 1.008 no
C10 . H101 . 1.016 no
C10 . H102 . 1.001 no
N11 . C12 . 1.4868(18) yes
N11 . C20 . 1.4649(19) yes
C12 . C13 . 1.514(2) yes
C12 . C19 . 1.532(2) yes
C12 . H121 . 1.016 no
C13 . C14 . 1.391(2) yes
C13 . C18 . 1.387(3) yes
C14 . C15 . 1.397(3) yes
C14 . H141 . 1.007 no
C15 . C16 . 1.378(3) yes
C15 . H151 . 1.015 no
C16 . C17 . 1.387(3) yes
C16 . H161 . 1.008 no
C17 . C18 . 1.387(3) yes
C17 . H171 . 1.005 no
C18 . H181 . 1.020 no
C19 . H191 . 0.999 no
C19 . H192 . 1.011 no
C19 . H193 . 1.011 no
C20 . C21 . 1.521(2) yes
C20 . H201 . 1.002 no
C20 . H202 . 1.007 no
C21 . C22 . 1.389(2) yes
C21 . C26 . 1.388(2) yes
C22 . C23 . 1.390(2) yes
C22 . H221 . 1.007 no
C23 . C24 . 1.379(3) yes
C23 . H231 . 0.998 no
C24 . C25 . 1.383(3) yes
C24 . H241 . 1.014 no
C25 . C26 . 1.390(2) yes
C25 . H251 . 1.009 no
C26 . H261 . 1.013 no
C27 . C28 . 1.512(2) yes
C27 . H271 . 1.015 no
C27 . H272 . 1.003 no
C28 . O29 . 1.341(2) yes
C28 . O34 . 1.200(2) yes
O29 . C30 . 1.482(2) yes
C30 . C31 . 1.512(4) yes
C30 . C32 . 1.511(3) yes
C30 . C33 . 1.509(3) yes
C31 . H311 . 0.992 no
C31 . H312 . 1.040 no
C31 . H313 . 1.016 no
C32 . H321 . 0.999 no
C32 . H322 . 1.021 no
C32 . H323 . 0.988 no
C33 . H331 . 1.010 no
C33 . H332 . 0.999 no
C33 . H333 . 0.994 no

loop_
_cod_related_entry_id
_cod_related_entry_database
_cod_related_entry_code
1 ChemSpider 30653362
